data_1568995
loop_
_publ_author_name
'Zhao, Bing-Qing'
'Chen, Xiao-Xian'
'Ye, Hui'
'Gong, Ya-Ping'
'Wang, Jun'
'Ye, Le'
'Zhang, Wei-Xiong'

_publ_section_title
;
 An anomalous ferroelastic phase transition arising from an unusual
 <i>cis</i>-/<i>anti</i>-conformational reversal of polar organic cations.
;
_journal_issue 22
_journal_name_full 'Chemical science'
_journal_page_first 5965
_journal_page_last 5973
_journal_paper_doi 10.1039/d3sc01101a
_journal_volume 14
_journal_year 2023
_chemical_formula_moiety 'Br6 Sn, 2(C4 H11 Br N)'
_chemical_formula_sum 'C8 H22 Br8 N2 Sn'
_chemical_formula_weight 904.24
_space_group_crystal_system monoclinic
_space_group_IT_number 4
_space_group_name_Hall 'P 2yb'
_space_group_name_H-M_alt 'P 1 21 1'
_atom_sites_solution_hydrogens mixed
_atom_sites_solution_primary iterative
_audit_creation_date 2022-10-21
_audit_creation_method
;
Olex2 1.5-beta
(compiled 2021.10.07 svn.r9718050b for OlexSys, GUI svn.r5381)
;
_audit_update_record
;
2022-11-27 deposited with the CCDC.	2023-05-01 downloaded from the CCDC.
;
_cell_angle_alpha 90
_cell_angle_beta 94.430(8)
_cell_angle_gamma 90
_cell_formula_units_Z 2
_cell_length_a 8.7521(7)
_cell_length_b 9.7104(6)
_cell_length_c 14.0201(11)
_cell_measurement_reflns_used 6537
_cell_measurement_temperature 350(2)
_cell_measurement_theta_max 75.7060
_cell_measurement_theta_min 5.0590
_cell_volume 1187.96(15)
_computing_molecular_graphics 'Olex2 1.5-beta (Dolomanov et al., 2009)'
_computing_publication_material 'Olex2 1.5-beta (Dolomanov et al., 2009)'
_computing_structure_refinement 'SHELXL 2014/7 (Sheldrick, 2015)'
_computing_structure_solution 'olex2.solve 1.5-beta (Bourhis et al., 2015)'
_diffrn_ambient_temperature 350
_diffrn_measured_fraction_theta_full 1.000
_diffrn_measured_fraction_theta_max 1.000
_diffrn_measurement_device_type AtlasS2
_diffrn_radiation_type CuK\a
_diffrn_radiation_wavelength 1.54184
_diffrn_reflns_av_unetI/netI 0.0487
_diffrn_reflns_Laue_measured_fraction_full 1.000
_diffrn_reflns_Laue_measured_fraction_max 1.000
_diffrn_reflns_limit_h_max 10
_diffrn_reflns_limit_h_min -10
_diffrn_reflns_limit_k_max 11
_diffrn_reflns_limit_k_min -11
_diffrn_reflns_limit_l_max 16
_diffrn_reflns_limit_l_min -16
_diffrn_reflns_number 4055
_diffrn_reflns_point_group_measured_fraction_full 1.000
_diffrn_reflns_point_group_measured_fraction_max 1.000
_diffrn_reflns_theta_full 67.684
_diffrn_reflns_theta_max 68.922
_diffrn_reflns_theta_min 3.162
_exptl_absorpt_coefficient_mu 24.257
_exptl_absorpt_correction_T_max 1.00000
_exptl_absorpt_correction_T_min 0.03947
_exptl_absorpt_correction_type multi-scan
_exptl_crystal_colour yellow
_exptl_crystal_density_diffrn 2.528
_exptl_crystal_description plate
_exptl_crystal_F_000 828
_exptl_crystal_size_max 0.22
_exptl_crystal_size_mid 0.11
_exptl_crystal_size_min 0.03
_refine_diff_density_max 2.526
_refine_diff_density_min -1.142
_refine_diff_density_rms 0.244
_refine_ls_abs_structure_details
;
 Flack x determined using 1066 quotients [(I+)-(I-)]/[(I+)+(I-)]
 (Parsons, Flack and Wagner, Acta Cryst. B69 (2013) 249-259).
;
_refine_ls_abs_structure_Flack 0.002(14)
_refine_ls_extinction_method none
_refine_ls_goodness_of_fit_ref 1.066
_refine_ls_hydrogen_treatment constr
_refine_ls_matrix_type full
_refine_ls_number_parameters 232
_refine_ls_number_reflns 4055
_refine_ls_number_restraints 209
_refine_ls_restrained_S_all 1.044
_refine_ls_R_factor_all 0.0885
_refine_ls_R_factor_gt 0.0796
_refine_ls_shift/su_max 0.000
_refine_ls_shift/su_mean 0.000
_refine_ls_structure_factor_coef Fsqd
_refine_ls_weighting_details 'w=1/[\s^2^(Fo^2^)+(0.1613P)^2^+3.3367P] where P=(Fo^2^+2Fc^2^)/3'
_refine_ls_weighting_scheme calc
_refine_ls_wR_factor_gt 0.2463
_refine_ls_wR_factor_ref 0.2553
_reflns_Friedel_coverage 0.880
_reflns_Friedel_fraction_full 1.000
_reflns_Friedel_fraction_max 1.000
_reflns_number_gt 3408
_reflns_number_total 4055
_reflns_threshold_expression 'I > 2\s(I)'
_cod_data_source_file d3sc01101a4.cif
_cod_data_source_block a
_cod_depositor_comments 'Adding full bibliography for 1568992--1568995.cif.'
_cod_database_code 1568995
_shelx_shelxl_version_number 2014/7
_shelx_space_group_comment
;
The symmetry employed for this shelxl refinement is uniquely defined
by the following loop, which should always be used as a source of
symmetry information in preference to the above space-group names.
They are only intended as comments.
;
_olex2_refinement_description
;
1. Fixed Uiso
 At 1.2 times of:
  All C(H,H) groups, All N(H) groups
 At 1.5 times of:
  All C(H,H,H) groups
2. Restrained distances
 N1-C4 = N1-C2 = N1-C3
 1.5 with sigma of 0.01
 C2-C1
 1.53 with sigma of 0.02
 Br1-C1
 2.05 with sigma of 0.02
 C2A-C1A
 1.53 with sigma of 0.02
 Br1A-C1A
 2.05 with sigma of 0.02
 N2-C8 = N2-C7 = N2-C6
 1.5 with sigma of 0.02
 C6-C5
 1.53 with sigma of 0.02
 Br2-C5
 2.05 with sigma of 0.02
 C5-N2
 2.5 with sigma of 0.02
 N1A-C3A = N1A-C2A = N1A-C4A
 1.5 with sigma of 0.01
 C4-C2 \\sim C4-C3 \\sim C2-C3
 with sigma of 0.02
 C7-C8 \\sim C7-C6 \\sim C8-C6 \\sim N2-C5
 with sigma of 0.04
 C3A-C2A \\sim C3A-C4A \\sim C2A-C4A
 with sigma of 0.02
3. Uiso/Uaniso restraints and constraints
Br2 \\sim N2 \\sim C5 \\sim C6 \\sim C7 \\sim C8: within 2A with sigma of 0.02
and sigma for terminal atoms of 0.04 within 2A
Br1 \\sim N1 \\sim C1 \\sim C2 \\sim C3 \\sim C4 \\sim Br1A \\sim N1A \\sim C1A
\\sim C2A \\sim C3A \\sim C4A: within 2A with sigma of 0.02 and sigma for
terminal atoms of 0.04 within 2A
4. Others
 Sof(Br1A)=Sof(N1A)=Sof(H1Aa)=Sof(C1A)=Sof(H1Ab)=Sof(H1Ac)=Sof(C2A)=Sof(H2Aa)=
 Sof(H2Ab)=Sof(C3A)=Sof(H3Aa)=Sof(H3Ab)=Sof(H3Ac)=Sof(C4A)=Sof(H4Aa)=Sof(H4Ab)=
 Sof(H4Ac)=1-FVAR(1)
 Sof(Br1)=Sof(N1)=Sof(H1)=Sof(C1)=Sof(H1a)=Sof(H1b)=Sof(C2)=Sof(H2a)=Sof(H2b)=
 Sof(C3)=Sof(H3a)=Sof(H3b)=Sof(H3c)=Sof(C4)=Sof(H4a)=Sof(H4b)=Sof(H4c)=FVAR(1)
5.a Riding coordinates:
 C3(H3a,H3b,H3c), C7(H7a,H7b,H7c), C8(H8a,H8b,H8c)
5.b Ternary CH refined with riding coordinates:
 N1(H1), N1A(H1Aa), N2(H2)
5.c Secondary CH2 refined with riding coordinates:
 C1(H1a,H1b), C2(H2a,H2b), C1A(H1Ab,H1Ac), C2A(H2Aa,H2Ab), C5(H5a,H5b), C6(H6a,
 H6b)
5.d Me refined with riding coordinates:
 C4A(H4Aa,H4Ab,H4Ac)
5.e Idealised Me refined as rotating group:
 C4(H4a,H4b,H4c), C3A(H3Aa,H3Ab,H3Ac)
;
_olex2_submission_special_instructions 'No special instructions were received'

loop_
_space_group_symop_operation_xyz
'x, y, z'
'-x, y+1/2, -z'

loop_
_atom_site_label
_atom_site_type_symbol
_atom_site_fract_x
_atom_site_fract_y
_atom_site_fract_z
_atom_site_U_iso_or_equiv
_atom_site_adp_type
_atom_site_occupancy
_atom_site_site_symmetry_order
_atom_site_calc_flag
_atom_site_refinement_flags_posn
_atom_site_refinement_flags_adp
_atom_site_refinement_flags_occupancy
_atom_site_disorder_assembly
_atom_site_disorder_group
Sn1 Sn 0.2748(2) 0.3500(2) 0.74160(13) 0.0658(5) Uani 1 1 d . . . . .
Br3 Br 0.2688(4) 0.2329(3) 0.5748(2) 0.0788(8) Uani 1 1 d . . . . .
Br4 Br 0.0555(4) 0.5147(4) 0.6784(3) 0.0837(9) Uani 1 1 d . . . . .
Br5 Br 0.0783(5) 0.1714(4) 0.7938(3) 0.0968(11) Uani 1 1 d . . . . .
Br6 Br 0.2781(6) 0.4758(6) 0.9065(3) 0.1114(14) Uani 1 1 d . . . . .
Br7 Br 0.4979(5) 0.1912(5) 0.8082(3) 0.0974(11) Uani 1 1 d . . . . .
Br8 Br 0.4807(4) 0.5219(4) 0.6891(3) 0.0853(9) Uani 1 1 d . . . . .
Br1 Br 0.740(6) 0.063(4) 0.577(3) 0.100(7) Uani 0.58(3) 1 d D U P A 1
N1 N 0.751(4) 0.303(8) 0.411(3) 0.085(7) Uani 0.58(3) 1 d D U P A 1
H1 H 0.7555 0.2027 0.4023 0.102 Uiso 0.58(3) 1 calc R U P A 1
C1 C 0.779(7) 0.271(4) 0.579(4) 0.088(10) Uani 0.58(3) 1 d D U P A 1
H1A H 0.7578 0.3096 0.6402 0.105 Uiso 0.58(3) 1 calc R U P A 1
H1B H 0.8843 0.2905 0.5672 0.105 Uiso 0.58(3) 1 calc R U P A 1
C2 C 0.670(5) 0.332(5) 0.499(3) 0.083(7) Uani 0.58(3) 1 d D U P A 1
H2A H 0.5704 0.2866 0.4960 0.099 Uiso 0.58(3) 1 calc R U P A 1
H2B H 0.6558 0.4298 0.5078 0.099 Uiso 0.58(3) 1 calc R U P A 1
C3 C 0.912(5) 0.356(6) 0.422(4) 0.088(11) Uani 0.58(3) 1 d D U P A 1
H3A H 0.9669 0.3244 0.3698 0.132 Uiso 0.58(3) 1 d R U P A 1
H3B H 0.9621 0.3230 0.4813 0.132 Uiso 0.58(3) 1 d R U P A 1
H3C H 0.9113 0.4551 0.4229 0.132 Uiso 0.58(3) 1 d R U P A 1
C4 C 0.666(6) 0.363(7) 0.324(3) 0.102(12) Uani 0.58(3) 1 d D U P A 1
H4A H 0.7044 0.4539 0.3125 0.153 Uiso 0.58(3) 1 calc R U P A 1
H4B H 0.5589 0.3682 0.3333 0.153 Uiso 0.58(3) 1 calc R U P A 1
H4C H 0.6806 0.3059 0.2692 0.153 Uiso 0.58(3) 1 calc R U P A 1
Br1A Br 0.755(8) 0.051(4) 0.560(4) 0.098(9) Uani 0.42(3) 1 d D U P A 2
N1A N 0.743(6) 0.297(11) 0.412(4) 0.085(8) Uani 0.42(3) 1 d D U P A 2
H1AA H 0.7299 0.1989 0.3965 0.102 Uiso 0.42(3) 1 calc R U P A 2
C1A C 0.727(10) 0.255(5) 0.587(6) 0.078(10) Uani 0.42(3) 1 d D U P A 2
H1AB H 0.6210 0.2844 0.5764 0.093 Uiso 0.42(3) 1 calc R U P A 2
H1AC H 0.7675 0.2808 0.6507 0.093 Uiso 0.42(3) 1 calc R U P A 2
C2A C 0.826(7) 0.309(7) 0.509(4) 0.087(8) Uani 0.42(3) 1 d D U P A 2
H2AA H 0.8524 0.4046 0.5220 0.104 Uiso 0.42(3) 1 calc R U P A 2
H2AB H 0.9207 0.2565 0.5109 0.104 Uiso 0.42(3) 1 calc R U P A 2
C3A C 0.587(7) 0.362(9) 0.411(5) 0.096(13) Uani 0.42(3) 1 d D U P A 2
H3AA H 0.5322 0.3460 0.3504 0.144 Uiso 0.42(3) 1 calc R U P A 2
H3AB H 0.5983 0.4591 0.4219 0.144 Uiso 0.42(3) 1 calc R U P A 2
H3AC H 0.5321 0.3220 0.4610 0.144 Uiso 0.42(3) 1 calc R U P A 2
C4A C 0.834(8) 0.362(9) 0.338(5) 0.103(14) Uani 0.42(3) 1 d D U P A 2
H4AA H 0.9336 0.3198 0.3396 0.155 Uiso 0.42(3) 1 calc R U P A 2
H4AB H 0.7822 0.3506 0.2760 0.155 Uiso 0.42(3) 1 calc R U P A 2
H4AC H 0.8463 0.4590 0.3518 0.155 Uiso 0.42(3) 1 calc R U P A 2
Br2 Br 0.7888(19) 0.8356(14) 0.8317(7) 0.249(6) Uani 1 1 d D . . . .
N2 N 0.708(5) 0.446(5) 0.942(4) 0.20(2) Uani 1 1 d D U . . .
H2 H 0.6294 0.4196 0.8922 0.242 Uiso 1 1 calc R U . . .
C5 C 0.823(9) 0.632(3) 0.852(6) 0.22(2) Uani 1 1 d D U . . .
H5A H 0.7816 0.5797 0.7965 0.267 Uiso 1 1 calc R U . . .
H5B H 0.9307 0.6110 0.8638 0.267 Uiso 1 1 calc R U . . .
C6 C 0.736(8) 0.600(5) 0.939(5) 0.21(2) Uani 1 1 d D U . . .
H6A H 0.7950 0.6291 0.9967 0.252 Uiso 1 1 calc R U . . .
H6B H 0.6387 0.6486 0.9349 0.252 Uiso 1 1 calc R U . . .
C7 C 0.654(8) 0.415(8) 1.040(4) 0.22(3) Uani 1 1 d D U . . .
H7A H 0.6666 0.3153 1.0508 0.331 Uiso 1 1 d R U . . .
H7B H 0.5483 0.4367 1.0475 0.331 Uiso 1 1 d R U . . .
H7C H 0.7203 0.4635 1.0823 0.331 Uiso 1 1 d R U . . .
C8 C 0.853(7) 0.369(8) 0.931(6) 0.23(3) Uani 1 1 d D U . . .
H8A H 0.8964 0.3584 0.9961 0.348 Uiso 1 1 d R U . . .
H8B H 0.9317 0.3982 0.8917 0.348 Uiso 1 1 d R U . . .
H8C H 0.8116 0.2826 0.9086 0.348 Uiso 1 1 d R U . . .

loop_
_atom_site_aniso_label
_atom_site_aniso_U_11
_atom_site_aniso_U_22
_atom_site_aniso_U_33
_atom_site_aniso_U_23
_atom_site_aniso_U_13
_atom_site_aniso_U_12
Sn1 0.0777(9) 0.0560(9) 0.0636(8) 0.0051(7) 0.0051(6) -0.0005(7)
Br3 0.105(2) 0.0572(16) 0.0751(17) -0.0029(13) 0.0120(15) 0.0009(14)
Br4 0.0846(17) 0.0683(18) 0.098(2) 0.0061(16) 0.0088(15) 0.0113(14)
Br5 0.099(2) 0.088(2) 0.105(3) 0.022(2) 0.0154(19) -0.0132(19)
Br6 0.138(3) 0.125(4) 0.0722(19) -0.020(2) 0.011(2) -0.001(3)
Br7 0.096(2) 0.094(3) 0.101(2) 0.0239(19) -0.0031(18) 0.0173(19)
Br8 0.0858(18) 0.0677(18) 0.103(2) 0.0072(16) 0.0090(16) -0.0088(15)
Br1 0.128(8) 0.087(9) 0.088(15) -0.003(7) 0.026(9) 0.009(6)
N1 0.112(16) 0.044(13) 0.101(15) -0.006(12) 0.018(14) -0.009(12)
C1 0.12(2) 0.058(16) 0.091(17) -0.023(15) 0.028(18) -0.002(17)
C2 0.108(17) 0.052(13) 0.093(15) -0.009(12) 0.033(14) -0.006(13)
C3 0.10(2) 0.059(19) 0.11(2) -0.02(2) 0.03(2) -0.01(2)
C4 0.13(3) 0.07(2) 0.11(2) 0.00(2) 0.00(2) -0.01(2)
Br1A 0.15(2) 0.067(10) 0.078(15) 0.006(10) 0.017(12) 0.001(10)
N1A 0.112(17) 0.045(14) 0.100(16) -0.008(13) 0.020(15) -0.010(14)
C1A 0.10(2) 0.051(16) 0.087(17) -0.011(15) 0.040(18) -0.012(17)
C2A 0.110(17) 0.054(14) 0.100(15) -0.012(14) 0.023(15) -0.007(14)
C3A 0.11(3) 0.06(2) 0.11(3) -0.01(2) 0.00(2) -0.01(2)
C4A 0.13(3) 0.06(2) 0.12(3) 0.00(2) 0.02(3) -0.02(2)
Br2 0.410(19) 0.191(10) 0.153(7) 0.027(7) 0.071(9) 0.018(12)
N2 0.14(3) 0.27(5) 0.19(4) -0.08(4) 0.02(3) -0.02(4)
C5 0.17(4) 0.30(6) 0.20(4) -0.05(5) 0.04(3) -0.01(4)
C6 0.15(3) 0.28(6) 0.19(4) -0.06(4) 0.03(3) -0.02(4)
C7 0.19(5) 0.31(7) 0.17(5) -0.08(5) 0.01(4) -0.04(5)
C8 0.17(4) 0.28(6) 0.25(5) -0.06(6) 0.06(4) 0.03(5)

loop_
_atom_type_symbol
_atom_type_description
_atom_type_scat_dispersion_real
_atom_type_scat_dispersion_imag
_atom_type_scat_source
C C 0.0181 0.0091 'International Tables Vol C Tables 4.2.6.8 and 6.1.1.4'
H H 0.0000 0.0000 'International Tables Vol C Tables 4.2.6.8 and 6.1.1.4'
Br Br -0.6763 1.2805 'International Tables Vol C Tables 4.2.6.8 and 6.1.1.4'
N N 0.0311 0.0180 'International Tables Vol C Tables 4.2.6.8 and 6.1.1.4'
Sn Sn 0.0259 5.4591 'International Tables Vol C Tables 4.2.6.8 and 6.1.1.4'

loop_
_geom_angle_atom_site_label_1
_geom_angle_atom_site_label_2
_geom_angle_atom_site_label_3
_geom_angle
_geom_angle_site_symmetry_1
_geom_angle_site_symmetry_3
_geom_angle_publ_flag
Br3 Sn1 Br4 89.97(12) . . ?
Br3 Sn1 Br6 178.01(17) . . ?
Br3 Sn1 Br7 91.49(14) . . ?
Br3 Sn1 Br8 89.57(13) . . ?
Br4 Sn1 Br6 88.36(15) . . ?
Br4 Sn1 Br7 178.23(17) . . ?
Br4 Sn1 Br8 91.03(13) . . ?
Br5 Sn1 Br3 89.65(14) . . ?
Br5 Sn1 Br4 91.13(13) . . ?
Br5 Sn1 Br6 91.46(17) . . ?
Br5 Sn1 Br7 89.89(15) . . ?
Br5 Sn1 Br8 177.70(16) . . ?
Br7 Sn1 Br6 90.17(17) . . ?
Br7 Sn1 Br8 87.97(14) . . ?
Br8 Sn1 Br6 89.39(16) . . ?
C2 N1 H1 108.1 . . ?
C2 N1 C3 110(3) . . ?
C3 N1 H1 108.1 . . ?
C4 N1 H1 108.1 . . ?
C4 N1 C2 111(3) . . ?
C4 N1 C3 111(3) . . ?
Br1 C1 H1A 110.5 . . ?
Br1 C1 H1B 110.5 . . ?
H1A C1 H1B 108.7 . . ?
C2 C1 Br1 106(3) . . ?
C2 C1 H1A 110.5 . . ?
C2 C1 H1B 110.5 . . ?
N1 C2 C1 103(4) . . ?
N1 C2 H2A 111.2 . . ?
N1 C2 H2B 111.2 . . ?
C1 C2 H2A 111.2 . . ?
C1 C2 H2B 111.2 . . ?
H2A C2 H2B 109.1 . . ?
N1 C3 H3A 109.0 . . ?
N1 C3 H3B 109.7 . . ?
N1 C3 H3C 109.7 . . ?
H3A C3 H3B 109.5 . . ?
H3A C3 H3C 109.5 . . ?
H3B C3 H3C 109.5 . . ?
N1 C4 H4A 109.5 . . ?
N1 C4 H4B 109.5 . . ?
N1 C4 H4C 109.5 . . ?
H4A C4 H4B 109.5 . . ?
H4A C4 H4C 109.5 . . ?
H4B C4 H4C 109.5 . . ?
C2A N1A H1AA 108.5 . . ?
C3A N1A H1AA 108.5 . . ?
C3A N1A C2A 111(4) . . ?
C3A N1A C4A 110(4) . . ?
C4A N1A H1AA 108.5 . . ?
C4A N1A C2A 110(4) . . ?
Br1A C1A H1AB 112.4 . . ?
Br1A C1A H1AC 112.4 . . ?
H1AB C1A H1AC 110.0 . . ?
C2A C1A Br1A 97(4) . . ?
C2A C1A H1AB 112.4 . . ?
C2A C1A H1AC 112.4 . . ?
N1A C2A C1A 111(5) . . ?
N1A C2A H2AA 109.5 . . ?
N1A C2A H2AB 109.5 . . ?
C1A C2A H2AA 109.5 . . ?
C1A C2A H2AB 109.5 . . ?
H2AA C2A H2AB 108.1 . . ?
N1A C3A H3AA 109.5 . . ?
N1A C3A H3AB 109.5 . . ?
N1A C3A H3AC 109.5 . . ?
H3AA C3A H3AB 109.5 . . ?
H3AA C3A H3AC 109.5 . . ?
H3AB C3A H3AC 109.5 . . ?
N1A C4A H4AA 109.5 . . ?
N1A C4A H4AB 109.5 . . ?
N1A C4A H4AC 109.5 . . ?
H4AA C4A H4AB 109.5 . . ?
H4AA C4A H4AC 109.5 . . ?
H4AB C4A H4AC 109.5 . . ?
C6 N2 H2 110.2 . . ?
C7 N2 H2 110.2 . . ?
C7 N2 C6 107(3) . . ?
C8 N2 H2 110.2 . . ?
C8 N2 C6 111(3) . . ?
C8 N2 C7 109(3) . . ?
Br2 C5 H5A 111.0 . . ?
Br2 C5 H5B 111.0 . . ?
H5A C5 H5B 109.0 . . ?
C6 C5 Br2 104(4) . . ?
C6 C5 H5A 111.0 . . ?
C6 C5 H5B 111.0 . . ?
N2 C6 C5 109(2) . . ?
N2 C6 H6A 110.0 . . ?
N2 C6 H6B 110.0 . . ?
C5 C6 H6A 110.0 . . ?
C5 C6 H6B 110.0 . . ?
H6A C6 H6B 108.3 . . ?
N2 C7 H7A 107.7 . . ?
N2 C7 H7B 115.6 . . ?
N2 C7 H7C 104.8 . . ?
H7A C7 H7B 107.2 . . ?
H7A C7 H7C 109.6 . . ?
H7B C7 H7C 111.8 . . ?
N2 C8 H8A 103.4 . . ?
N2 C8 H8B 124.3 . . ?
N2 C8 H8C 99.7 . . ?
H8A C8 H8B 109.5 . . ?
H8A C8 H8C 109.5 . . ?
H8B C8 H8C 109.5 . . ?

loop_
_geom_bond_atom_site_label_1
_geom_bond_atom_site_label_2
_geom_bond_distance
_geom_bond_site_symmetry_2
_geom_bond_publ_flag
Sn1 Br3 2.597(4) . ?
Sn1 Br4 2.601(4) . ?
Sn1 Br5 2.587(4) . ?
Sn1 Br6 2.613(4) . ?
Sn1 Br7 2.604(4) . ?
Sn1 Br8 2.604(4) . ?
Br1 C1 2.04(3) . ?
N1 H1 0.9800 . ?
N1 C2 1.500(14) . ?
N1 C3 1.501(14) . ?
N1 C4 1.500(14) . ?
C1 H1A 0.9700 . ?
C1 H1B 0.9700 . ?
C1 C2 1.53(3) . ?
C2 H2A 0.9700 . ?
C2 H2B 0.9700 . ?
C3 H3A 0.9599 . ?
C3 H3B 0.9600 . ?
C3 H3C 0.9599 . ?
C4 H4A 0.9600 . ?
C4 H4B 0.9600 . ?
C4 H4C 0.9600 . ?
Br1A C1A 2.04(3) . ?
N1A H1AA 0.9800 . ?
N1A C2A 1.500(14) . ?
N1A C3A 1.499(14) . ?
N1A C4A 1.500(14) . ?
C1A H1AB 0.9700 . ?
C1A H1AC 0.9700 . ?
C1A C2A 1.53(3) . ?
C2A H2AA 0.9700 . ?
C2A H2AB 0.9700 . ?
C3A H3AA 0.9600 . ?
C3A H3AB 0.9600 . ?
C3A H3AC 0.9600 . ?
C4A H4AA 0.9600 . ?
C4A H4AB 0.9600 . ?
C4A H4AC 0.9600 . ?
Br2 C5 2.02(3) . ?
N2 H2 0.9800 . ?
N2 C6 1.51(3) . ?
N2 C7 1.51(3) . ?
N2 C8 1.50(3) . ?
C5 H5A 0.9700 . ?
C5 H5B 0.9700 . ?
C5 C6 1.52(3) . ?
C6 H6A 0.9700 . ?
C6 H6B 0.9700 . ?
C7 H7A 0.9864 . ?
C7 H7B 0.9608 . ?
C7 H7C 0.9320 . ?
C8 H8A 0.9600 . ?
C8 H8B 0.9599 . ?
C8 H8C 0.9599 . ?

loop_
_geom_torsion_atom_site_label_1
_geom_torsion_atom_site_label_2
_geom_torsion_atom_site_label_3
_geom_torsion_atom_site_label_4
_geom_torsion
_geom_torsion_site_symmetry_1
_geom_torsion_site_symmetry_2
_geom_torsion_site_symmetry_3
_geom_torsion_site_symmetry_4
_geom_torsion_publ_flag
Br1 C1 C2 N1 -80(5) . . . . ?
C3 N1 C2 C1 -53(6) . . . . ?
C4 N1 C2 C1 -176(4) . . . . ?
Br1A C1A C2A N1A 76(7) . . . . ?
C3A N1A C2A C1A 52(9) . . . . ?
C4A N1A C2A C1A 174(6) . . . . ?
Br2 C5 C6 N2 162(5) . . . . ?
C7 N2 C6 C5 168(6) . . . . ?
C8 N2 C6 C5 50(8) . . . . ?

loop_
_twin_individual_id
_twin_individual_mass_fraction_refined
1 0.59(9)
2 0.041(19)
3 0.41(6)
4 -0.04(6)
